data_4108757
loop_
_publ_author_name
'Renata Marczak'
'Mateusz Wielopolski'
'S. Shankara Gayathri'
'Dirk M. Guldi'
'Yutaka Matsuo'
'Keiko Matsuo'
'Kazukuni Tahara'
'Eiichi Nakamura'

_publ_contact_author 'MATSUO, Yutaka'
_publ_contact_author_email matsuo@chem.s.u-tokyo.ac.jp
_publ_section_title
;
 Uniquely Shaped Double-Decker Buckyferrocenes-Distinct Electron
 Donor-Acceptor Interactions
;
_journal_name_full 'Journal of the American Chemical Society'
_journal_page_first 16207
_journal_page_last 16215
_journal_paper_doi 10.1021/ja8013902
_journal_volume 130
_journal_year 2008
_chemical_compound_source 'synthesis as described'
_chemical_formula_moiety 'C80 H20 Fe2'
_chemical_formula_structural 'C80 H20 FE2'
_chemical_formula_sum 'C81 H41 Cl3 Fe2'
_chemical_formula_weight 1232.19
_chemical_name_systematic
;
 CpFeC60Me10FeCp_CHCl3
;
_space_group_IT_number 15
_symmetry_cell_setting monoclinic
_symmetry_Int_Tables_number 15
_symmetry_space_group_name_Hall '-C 2yc'
_symmetry_space_group_name_H-M 'C 1 2/c 1'
_atom_sites_solution_hydrogens geom
_atom_sites_solution_primary direct
_atom_sites_solution_secondary difmap
_audit_creation_date 2002-11-30T01:09:43-00:00
_cell_angle_alpha 90
_cell_angle_beta 99.812(4)
_cell_angle_gamma 90
_cell_formula_units_Z 8
_cell_length_a 35.0950(14)
_cell_length_b 17.1430(13)
_cell_length_c 17.4210(13)
_cell_measurement_reflns_used 9116
_cell_measurement_temperature 143(2)
_cell_measurement_theta_max 25.61
_cell_measurement_theta_min 2.29
_cell_measurement_wavelength 0.71073
_cell_volume 10327.7(12)
_computing_molecular_graphics 'Ortep-3 for Windows (Farrugia, 1997)'
_computing_structure_refinement 'SHELXL-97 (Sheldrick, 1997)'
_computing_structure_solution 'SHELXS-97 (Sheldrick, 1997)'
_diffrn_ambient_temperature 143(2)
_diffrn_measured_fraction_theta_full 0.936
_diffrn_measured_fraction_theta_max 0.936
_diffrn_measurement_device_type 'Imaging Plate'
_diffrn_measurement_method oscillation
_diffrn_radiation_monochromator graphite
_diffrn_radiation_probe x-ray
_diffrn_radiation_type MoK\a
_diffrn_radiation_wavelength 0.71073
_diffrn_reflns_av_unetI/netI 0.0383
_diffrn_reflns_limit_h_max 42
_diffrn_reflns_limit_h_min 0
_diffrn_reflns_limit_k_max 20
_diffrn_reflns_limit_k_min 0
_diffrn_reflns_limit_l_max 20
_diffrn_reflns_limit_l_min -21
_diffrn_reflns_number 9116
_diffrn_reflns_theta_full 25.61
_diffrn_reflns_theta_max 25.61
_diffrn_reflns_theta_min 2.29
_diffrn_standards_decay_% NA
_diffrn_standards_interval_count NA
_diffrn_standards_number NA
_exptl_absorpt_coefficient_mu 0.772
_exptl_absorpt_correction_type none
_exptl_crystal_colour yellow
_exptl_crystal_density_diffrn 1.585
_exptl_crystal_description prism
_exptl_crystal_F_000 5040
_exptl_crystal_size_max 0.3
_exptl_crystal_size_mid 0.2
_exptl_crystal_size_min 0.1
_refine_diff_density_max 0.883
_refine_diff_density_min -0.541
_refine_diff_density_rms 0.089
_refine_ls_extinction_coef 0.00147(14)
_refine_ls_extinction_expression Fc^*^=kFc[1+0.001xFc^2^\l^3^/sin(2\q)]^-1/4^
_refine_ls_extinction_method SHELXL
_refine_ls_goodness_of_fit_ref 1.036
_refine_ls_hydrogen_treatment constr
_refine_ls_matrix_type full
_refine_ls_number_parameters 814
_refine_ls_number_reflns 9116
_refine_ls_number_restraints 0
_refine_ls_restrained_S_all 1.036
_refine_ls_R_factor_all 0.0844
_refine_ls_R_factor_gt 0.0634
_refine_ls_shift/su_max 0.008
_refine_ls_shift/su_mean 0
_refine_ls_structure_factor_coef Fsqd
_refine_ls_weighting_details 'calc w=1/[\s^2^(Fo^2^)+(0.1084P)^2^+19.7027P] where P=(Fo^2^+2Fc^2^)/3'
_refine_ls_weighting_scheme calc
_refine_ls_wR_factor_gt 0.1647
_refine_ls_wR_factor_ref 0.1831
_reflns_number_gt 6851
_reflns_number_total 9116
_reflns_threshold_expression >2sigma(I)
_cod_data_source_file ja8013902_si_001.cif
_cod_data_source_block C2vFe2C60
_cod_original_sg_symbol_H-M 'C 2/c'
_cod_database_code 4108757

loop_
_symmetry_equiv_pos_as_xyz
'x, y, z'
'-x, y, -z+1/2'
'x+1/2, y+1/2, z'
'-x+1/2, y+1/2, -z+1/2'
'-x, -y, -z'
'x, -y, z-1/2'
'-x+1/2, -y+1/2, -z'
'x+1/2, -y+1/2, z-1/2'

loop_
_atom_site_label
_atom_site_type_symbol
_atom_site_fract_x
_atom_site_fract_y
_atom_site_fract_z
_atom_site_U_iso_or_equiv
_atom_site_adp_type
_atom_site_occupancy
_atom_site_symmetry_multiplicity
_atom_site_calc_flag
_atom_site_refinement_flags
Fe1 Fe 0.149554(15) 0.05878(3) -0.10198(3) 0.03910(18) Uani 1 1 d .
Fe2 Fe 0.151525(16) 0.44088(3) 0.20222(3) 0.04159(19) Uani 1 1 d .
C1 C 0.14845(9) 0.1218(2) -0.0001(2) 0.0317(7) Uani 1 1 d .
C2 C 0.14816(9) 0.1738(2) -0.0640(2) 0.0313(7) Uani 1 1 d .
C3 C 0.11451(10) 0.1575(2) -0.1204(2) 0.0335(8) Uani 1 1 d .
C4 C 0.09411(10) 0.0960(2) -0.0911(2) 0.0357(8) Uani 1 1 d .
C5 C 0.11507(10) 0.0730(2) -0.0173(2) 0.0360(8) Uani 1 1 d .
C6 C 0.17045(10) 0.1362(2) 0.0804(2) 0.0326(7) Uani 1 1 d .
C7 C 0.17008(10) 0.2494(2) -0.0580(2) 0.0327(7) Uani 1 1 d .
C8 C 0.09650(10) 0.2141(2) -0.1817(2) 0.0386(8) Uani 1 1 d .
C9 C 0.05173(10) 0.0780(2) -0.1192(2) 0.0414(9) Uani 1 1 d .
C10 C 0.09739(11) 0.0298(2) 0.0433(2) 0.0399(8) Uani 1 1 d .
C11 C 0.17730(9) 0.2250(2) 0.0890(2) 0.0305(7) Uani 1 1 d .
C12 C 0.17694(9) 0.2743(2) 0.0288(2) 0.0314(7) Uani 1 1 d .
C13 C 0.14047(10) 0.3113(2) -0.0927(2) 0.0337(8) Uani 1 1 d .
C14 C 0.10841(11) 0.2957(2) -0.1486(2) 0.0375(8) Uani 1 1 d .
C15 C 0.05278(11) 0.2159(3) -0.1789(2) 0.0406(9) Uani 1 1 d .
C16 C 0.03306(10) 0.1554(3) -0.1507(2) 0.0423(9) Uani 1 1 d .
C17 C 0.03335(11) 0.0682(2) -0.0454(2) 0.0438(9) Uani 1 1 d .
C18 C 0.05369(11) 0.0474(2) 0.0265(2) 0.0425(9) Uani 1 1 d .
C19 C 0.10934(11) 0.0756(2) 0.1195(2) 0.0396(9) Uani 1 1 d .
C20 C 0.14143(10) 0.1242(2) 0.1357(2) 0.0354(8) Uani 1 1 d .
C21 C 0.17110(10) 0.2502(2) 0.1708(2) 0.0347(8) Uani 1 1 d .
C22 C 0.17007(10) 0.36337(19) 0.0331(2) 0.0333(8) Uani 1 1 d .
C23 C 0.14069(10) 0.3757(2) -0.0412(2) 0.0352(8) Uani 1 1 d .
C24 C 0.07473(11) 0.3432(2) -0.1509(2) 0.0406(9) Uani 1 1 d .
C25 C 0.04062(11) 0.2942(3) -0.1696(2) 0.0425(9) Uani 1 1 d .
C26 C 0.00038(10) 0.1727(3) -0.1137(2) 0.0449(10) Uani 1 1 d .
C27 C 0.00086(11) 0.1198(3) -0.0490(2) 0.0458(10) Uani 1 1 d .
C28 C 0.04166(11) 0.0765(2) 0.0955(2) 0.0441(9) Uani 1 1 d .
C29 C 0.07616(11) 0.0946(2) 0.1524(2) 0.0414(9) Uani 1 1 d .
C30 C 0.14167(10) 0.1887(2) 0.1873(2) 0.0341(8) Uani 1 1 d .
C31 C 0.14928(10) 0.3258(2) 0.1630(2) 0.0335(8) Uani 1 1 d .
C32 C 0.14879(10) 0.3776(2) 0.0992(2) 0.0338(8) Uani 1 1 d .
C33 C 0.10868(12) 0.4245(2) -0.0457(2) 0.0399(9) Uani 1 1 d .
C34 C 0.07518(11) 0.4060(2) -0.1004(2) 0.0410(9) Uani 1 1 d .
C35 C 0.00805(11) 0.3116(3) -0.1371(2) 0.0462(10) Uani 1 1 d .
C36 C -0.01282(11) 0.2494(3) -0.1086(2) 0.0465(10) Uani 1 1 d .
C37 C -0.01223(11) 0.1456(3) 0.0180(2) 0.0471(10) Uani 1 1 d .
C38 C 0.00886(11) 0.1233(3) 0.0923(2) 0.0460(10) Uani 1 1 d .
C39 C 0.07624(11) 0.1575(2) 0.2030(2) 0.0427(9) Uani 1 1 d .
C40 C 0.10996(11) 0.2046(2) 0.2219(2) 0.0393(8) Uani 1 1 d .
C41 C 0.11626(10) 0.3425(2) 0.1983(2) 0.0353(8) Uani 1 1 d .
C42 C 0.11563(11) 0.4271(2) 0.0947(2) 0.0379(8) Uani 1 1 d .
C43 C 0.09753(11) 0.4704(2) 0.0226(2) 0.0413(9) Uani 1 1 d .
C44 C 0.04119(12) 0.4243(2) -0.0660(2) 0.0437(9) Uani 1 1 d .
C45 C 0.00858(12) 0.3776(3) -0.0843(2) 0.0466(10) Uani 1 1 d .
C46 C -0.02547(10) 0.2761(3) -0.0379(2) 0.0485(10) Uani 1 1 d .
C47 C -0.02529(11) 0.2251(3) 0.0238(2) 0.0481(10) Uani 1 1 d .
C48 C 0.00919(11) 0.1891(3) 0.1453(2) 0.0464(10) Uani 1 1 d .
C49 C 0.04218(11) 0.2064(3) 0.1991(2) 0.0432(9) Uani 1 1 d .
C50 C 0.09859(11) 0.2860(2) 0.2480(2) 0.0397(8) Uani 1 1 d .
C51 C 0.09557(10) 0.4044(2) 0.1553(2) 0.0371(8) Uani 1 1 d .
C52 C 0.05348(11) 0.4533(2) 0.0109(2) 0.0433(9) Uani 1 1 d .
C53 C -0.01223(11) 0.3555(3) -0.0234(2) 0.0454(10) Uani 1 1 d .
C54 C -0.01170(11) 0.2517(3) 0.1036(2) 0.0473(10) Uani 1 1 d .
C55 C 0.05457(11) 0.2852(3) 0.2161(2) 0.0414(9) Uani 1 1 d .
C56 C 0.05338(11) 0.4229(2) 0.1563(2) 0.0426(9) Uani 1 1 d .
C57 C 0.03406(11) 0.4322(2) 0.0699(2) 0.0423(9) Uani 1 1 d .
C58 C 0.00142(11) 0.3809(3) 0.0527(2) 0.0448(10) Uani 1 1 d .
C59 C 0.00150(10) 0.3280(3) 0.1169(2) 0.0445(10) Uani 1 1 d .
C60 C 0.03454(11) 0.3455(3) 0.1759(2) 0.0421(9) Uani 1 1 d .
C61 C 0.20736(11) 0.0859(2) 0.1025(2) 0.0429(9) Uani 1 1 d .
H61A H 0.2197 0.0983 0.1546 0.064 Uiso 1 1 calc R
H61B H 0.2248 0.0965 0.067 0.064 Uiso 1 1 calc R
H61C H 0.2004 0.0316 0.0996 0.064 Uiso 1 1 calc R
C62 C 0.20648(10) 0.2485(2) -0.0951(2) 0.0398(9) Uani 1 1 d .
H62A H 0.2187 0.2987 -0.0888 0.06 Uiso 1 1 calc R
H62B H 0.1996 0.2368 -0.1496 0.06 Uiso 1 1 calc R
H62C H 0.224 0.2095 -0.0703 0.06 Uiso 1 1 calc R
C63 C 0.10569(12) 0.2011(3) -0.2643(2) 0.0515(11) Uani 1 1 d .
H63A H 0.0928 0.2401 -0.2988 0.077 Uiso 1 1 calc R
H63B H 0.0968 0.1503 -0.2826 0.077 Uiso 1 1 calc R
H63C H 0.1331 0.2047 -0.2628 0.077 Uiso 1 1 calc R
C64 C 0.04433(12) 0.0090(3) -0.1757(3) 0.0547(11) Uani 1 1 d .
H64A H 0.017 0.0011 -0.1906 0.082 Uiso 1 1 calc R
H64B H 0.0559 -0.0372 -0.1508 0.082 Uiso 1 1 calc R
H64C H 0.0555 0.0198 -0.2213 0.082 Uiso 1 1 calc R
C65 C 0.10701(13) -0.0576(2) 0.0509(3) 0.0522(11) Uani 1 1 d .
H65A H 0.0947 -0.08 0.0907 0.078 Uiso 1 1 calc R
H65B H 0.1345 -0.0642 0.0644 0.078 Uiso 1 1 calc R
H65C H 0.0979 -0.0831 0.0022 0.078 Uiso 1 1 calc R
C66 C 0.20843(11) 0.2513(2) 0.2320(2) 0.0446(9) Uani 1 1 d .
H66A H 0.2207 0.2012 0.2335 0.067 Uiso 1 1 calc R
H66B H 0.2021 0.2629 0.2823 0.067 Uiso 1 1 calc R
H66C H 0.2256 0.2905 0.2184 0.067 Uiso 1 1 calc R
C67 C 0.20695(11) 0.4132(2) 0.0358(3) 0.0459(10) Uani 1 1 d .
H67A H 0.219 0.4006 -0.0082 0.069 Uiso 1 1 calc R
H67B H 0.2246 0.4024 0.083 0.069 Uiso 1 1 calc R
H67C H 0.2002 0.4675 0.0341 0.069 Uiso 1 1 calc R
C68 C 0.10737(13) 0.5577(2) 0.0213(3) 0.0544(11) Uani 1 1 d .
H68A H 0.0947 0.5804 -0.0267 0.082 Uiso 1 1 calc R
H68B H 0.1348 0.564 0.0256 0.082 Uiso 1 1 calc R
H68C H 0.0988 0.5834 0.0643 0.082 Uiso 1 1 calc R
C69 C 0.04636(12) 0.4910(3) 0.2081(3) 0.0534(11) Uani 1 1 d .
H69A H 0.019 0.4984 0.2054 0.08 Uiso 1 1 calc R
H69B H 0.0575 0.5375 0.1907 0.08 Uiso 1 1 calc R
H69C H 0.0581 0.4802 0.2609 0.08 Uiso 1 1 calc R
C70 C 0.10853(13) 0.3000(3) 0.3364(2) 0.0535(11) Uani 1 1 d .
H70A H 0.096 0.2613 0.3631 0.08 Uiso 1 1 calc R
H70B H 0.0998 0.351 0.3483 0.08 Uiso 1 1 calc R
H70C H 0.136 0.2965 0.3528 0.08 Uiso 1 1 calc R
C71 C 0.20086(12) -0.0010(3) -0.0920(3) 0.0532(11) Uani 1 1 d .
H71 H 0.2213 0.0024 -0.0505 0.064 Uiso 1 1 calc R
C72 C 0.19568(13) 0.0450(3) -0.1595(3) 0.0576(12) Uani 1 1 d .
H72 H 0.2122 0.0842 -0.1705 0.069 Uiso 1 1 calc R
C73 C 0.16158(16) 0.0222(4) -0.2076(3) 0.0718(15) Uani 1 1 d .
H73 H 0.1515 0.0438 -0.2558 0.086 Uiso 1 1 calc R
C74 C 0.14505(14) -0.0386(3) -0.1710(4) 0.0747(18) Uani 1 1 d .
H74 H 0.1222 -0.0645 -0.1909 0.09 Uiso 1 1 calc R
C75 C 0.16909(15) -0.0539(3) -0.0982(4) 0.0640(14) Uani 1 1 d .
H75 H 0.1649 -0.0912 -0.0617 0.077 Uiso 1 1 calc R
C76 C 0.2034(2) 0.4634(5) 0.2684(7) 0.124(4) Uani 1 1 d .
H76 H 0.2242 0.429 0.2749 0.149 Uiso 1 1 calc R
C77 C 0.1966(3) 0.5168(7) 0.2150(6) 0.122(4) Uani 1 1 d .
H77 H 0.2119 0.5267 0.1776 0.146 Uiso 1 1 calc R
C78 C 0.1639(3) 0.5558(4) 0.2218(5) 0.101(3) Uani 1 1 d .
H78 H 0.153 0.5963 0.19 0.121 Uiso 1 1 calc R
C79 C 0.15003(16) 0.5259(5) 0.2823(5) 0.091(2) Uani 1 1 d .
H79 H 0.1278 0.542 0.3001 0.109 Uiso 1 1 calc R
C80 C 0.1750(4) 0.4659(5) 0.3140(4) 0.124(4) Uani 1 1 d .
H80 H 0.1728 0.4346 0.3567 0.148 Uiso 1 1 calc R
C101 C 0.1918(5) -0.2582(8) 0.1110(10) 0.103(5) Uani 0.5 1 d P
C102 C 0.1993(5) -0.2378(7) 0.0476(12) 0.111(6) Uani 0.5 1 d P
Cl1 Cl 0.2204(3) -0.1642(7) 0.0948(5) 0.154(4) Uani 0.5 1 d P
Cl1B Cl 0.2092(2) -0.1633(5) 0.1320(4) 0.115(2) Uani 0.5 1 d P
Cl2 Cl 0.14712(19) -0.2516(3) 0.0528(4) 0.0763(14) Uani 0.5 1 d P
Cl2B Cl 0.1511(4) -0.2537(6) 0.0392(7) 0.186(5) Uani 0.5 1 d P
Cl3 Cl 0.2292(3) -0.3187(4) 0.0787(4) 0.117(2) Uani 0.5 1 d P
Cl3B Cl 0.2163(3) -0.3238(7) 0.0424(8) 0.227(6) Uani 0.5 1 d P
H101 H 0.1924 -0.2958 0.1643 0.013(14) Uiso 0.5 1 d P
H102 H 0.1957 -0.2272 -0.0248 0.05(2) Uiso 0.5 1 d P

loop_
_atom_site_aniso_label
_atom_site_aniso_U_11
_atom_site_aniso_U_22
_atom_site_aniso_U_33
_atom_site_aniso_U_23
_atom_site_aniso_U_13
_atom_site_aniso_U_12
Fe1 0.0332(3) 0.0380(3) 0.0461(3) -0.0127(2) 0.0067(2) -0.0035(2)
Fe2 0.0376(3) 0.0413(3) 0.0463(4) -0.0136(2) 0.0084(2) 0.0020(2)
C1 0.0245(17) 0.0320(18) 0.0388(19) -0.0031(15) 0.0058(14) 0.0003(12)
C2 0.0262(17) 0.0362(19) 0.0329(18) -0.0043(14) 0.0086(13) -0.0008(13)
C3 0.0266(18) 0.041(2) 0.0333(18) -0.0056(15) 0.0063(14) -0.0023(13)
C4 0.0293(19) 0.040(2) 0.0367(19) -0.0066(16) 0.0037(14) -0.0066(14)
C5 0.035(2) 0.0321(18) 0.041(2) -0.0026(15) 0.0068(15) -0.0031(13)
C6 0.0347(19) 0.0286(17) 0.0342(18) -0.0001(14) 0.0052(14) 0.0015(13)
C7 0.0303(18) 0.0334(18) 0.0356(19) -0.0019(15) 0.0096(14) -0.0021(13)
C8 0.035(2) 0.055(2) 0.0273(18) 0.0006(16) 0.0083(14) -0.0017(16)
C9 0.028(2) 0.056(2) 0.041(2) -0.0111(18) 0.0081(15) -0.0113(15)
C10 0.037(2) 0.037(2) 0.045(2) 0.0028(17) 0.0053(16) -0.0088(15)
C11 0.0212(16) 0.0353(18) 0.0346(18) -0.0044(14) 0.0031(13) 0.0009(12)
C12 0.0272(17) 0.0319(18) 0.0363(19) -0.0048(15) 0.0086(14) -0.0010(13)
C13 0.0350(19) 0.0375(19) 0.0319(18) 0.0073(15) 0.0151(14) 0.0010(14)
C14 0.042(2) 0.045(2) 0.0266(18) 0.0060(15) 0.0110(15) -0.0010(15)
C15 0.034(2) 0.063(3) 0.0239(18) -0.0039(17) 0.0018(14) 0.0002(17)
C16 0.028(2) 0.065(3) 0.0318(19) -0.0087(18) 0.0001(14) -0.0066(16)
C17 0.033(2) 0.049(2) 0.049(2) -0.0090(18) 0.0072(17) -0.0139(16)
C18 0.039(2) 0.041(2) 0.049(2) -0.0014(17) 0.0101(17) -0.0136(16)
C19 0.045(2) 0.035(2) 0.038(2) 0.0093(16) 0.0045(16) -0.0025(15)
C20 0.0351(19) 0.0343(19) 0.0355(19) 0.0084(15) 0.0026(14) 0.0020(14)
C21 0.0332(19) 0.0378(19) 0.0316(19) -0.0044(15) 0.0016(14) 0.0023(14)
C22 0.0352(19) 0.0271(17) 0.040(2) -0.0035(14) 0.0126(15) -0.0020(13)
C23 0.038(2) 0.0321(19) 0.0384(19) 0.0054(15) 0.0149(15) 0.0006(14)
C24 0.043(2) 0.051(2) 0.0301(19) 0.0105(17) 0.0106(15) 0.0098(16)
C25 0.035(2) 0.064(3) 0.0259(18) 0.0070(17) -0.0004(14) 0.0073(17)
C26 0.027(2) 0.068(3) 0.039(2) -0.0081(19) 0.0015(15) -0.0060(17)
C27 0.029(2) 0.064(3) 0.044(2) -0.0081(19) 0.0059(16) -0.0142(17)
C28 0.041(2) 0.047(2) 0.046(2) 0.0056(18) 0.0113(17) -0.0154(16)
C29 0.043(2) 0.045(2) 0.039(2) 0.0083(17) 0.0135(16) -0.0095(16)
C30 0.0315(18) 0.041(2) 0.0287(18) 0.0059(15) 0.0008(14) 0.0021(14)
C31 0.0266(18) 0.039(2) 0.0344(19) -0.0032(15) 0.0031(14) 0.0010(13)
C32 0.0337(19) 0.0299(18) 0.039(2) -0.0034(15) 0.0090(15) 0.0008(13)
C33 0.051(2) 0.0319(19) 0.039(2) 0.0072(16) 0.0155(17) 0.0042(15)
C34 0.041(2) 0.045(2) 0.038(2) 0.0119(17) 0.0072(16) 0.0091(16)
C35 0.034(2) 0.068(3) 0.034(2) 0.0068(19) 0.0002(16) 0.0150(18)
C36 0.023(2) 0.076(3) 0.038(2) -0.005(2) -0.0004(15) 0.0047(17)
C37 0.028(2) 0.068(3) 0.047(2) -0.007(2) 0.0122(17) -0.0136(17)
C38 0.036(2) 0.059(3) 0.047(2) -0.0012(19) 0.0169(17) -0.0145(17)
C39 0.048(2) 0.052(2) 0.0298(19) 0.0085(17) 0.0125(16) -0.0060(17)
C40 0.044(2) 0.049(2) 0.0258(18) 0.0077(16) 0.0075(15) 0.0040(16)
C41 0.0338(19) 0.045(2) 0.0273(17) -0.0030(15) 0.0058(14) 0.0021(15)
C42 0.039(2) 0.0339(19) 0.042(2) -0.0030(16) 0.0106(16) 0.0034(14)
C43 0.043(2) 0.038(2) 0.045(2) 0.0033(17) 0.0139(17) 0.0079(16)
C44 0.041(2) 0.048(2) 0.042(2) 0.0108(18) 0.0077(17) 0.0177(17)
C45 0.040(2) 0.060(3) 0.038(2) 0.0071(19) 0.0035(16) 0.0200(18)
C46 0.0197(19) 0.083(3) 0.043(2) -0.005(2) 0.0042(15) 0.0049(17)
C47 0.023(2) 0.080(3) 0.044(2) -0.005(2) 0.0108(16) -0.0019(17)
C48 0.038(2) 0.065(3) 0.040(2) 0.0006(19) 0.0183(17) -0.0100(18)
C49 0.040(2) 0.064(3) 0.0288(19) 0.0066(18) 0.0173(16) -0.0067(18)
C50 0.035(2) 0.053(2) 0.0318(19) -0.0005(17) 0.0075(15) 0.0011(16)
C51 0.0293(19) 0.045(2) 0.039(2) -0.0062(16) 0.0097(15) 0.0067(15)
C52 0.042(2) 0.043(2) 0.046(2) 0.0050(17) 0.0105(17) 0.0170(16)
C53 0.031(2) 0.064(3) 0.040(2) 0.0011(19) 0.0045(16) 0.0147(17)
C54 0.032(2) 0.070(3) 0.043(2) -0.004(2) 0.0151(17) -0.0031(18)
C55 0.038(2) 0.060(3) 0.0289(19) -0.0006(17) 0.0141(15) 0.0015(17)
C56 0.036(2) 0.051(2) 0.044(2) -0.0022(18) 0.0134(17) 0.0126(16)
C57 0.035(2) 0.048(2) 0.045(2) -0.0024(18) 0.0073(17) 0.0145(16)
C58 0.031(2) 0.063(3) 0.041(2) 0.0010(19) 0.0083(16) 0.0149(17)
C59 0.027(2) 0.069(3) 0.039(2) -0.0020(19) 0.0110(15) 0.0078(17)
C60 0.032(2) 0.062(3) 0.035(2) -0.0058(18) 0.0146(15) 0.0052(16)
C61 0.037(2) 0.040(2) 0.051(2) -0.0050(18) 0.0038(17) 0.0059(15)
C62 0.0284(19) 0.045(2) 0.049(2) -0.0097(17) 0.0146(16) -0.0058(14)
C63 0.047(2) 0.079(3) 0.030(2) -0.005(2) 0.0130(17) 0.003(2)
C64 0.041(2) 0.067(3) 0.056(3) -0.021(2) 0.0090(19) -0.0183(19)
C65 0.053(3) 0.038(2) 0.065(3) 0.003(2) 0.008(2) -0.0098(17)
C66 0.037(2) 0.052(2) 0.041(2) -0.0081(18) -0.0041(16) 0.0054(16)
C67 0.036(2) 0.037(2) 0.068(3) -0.0082(19) 0.0185(19) -0.0083(15)
C68 0.060(3) 0.036(2) 0.071(3) 0.005(2) 0.021(2) 0.0111(18)
C69 0.049(2) 0.067(3) 0.045(2) -0.012(2) 0.0118(19) 0.018(2)
C70 0.051(3) 0.081(3) 0.028(2) -0.005(2) 0.0072(17) 0.003(2)
C71 0.037(2) 0.053(3) 0.068(3) -0.017(2) 0.0032(19) 0.0059(17)
C72 0.054(3) 0.056(3) 0.068(3) -0.018(2) 0.024(2) 0.002(2)
C73 0.076(4) 0.081(4) 0.057(3) -0.027(3) 0.008(3) 0.014(3)
C74 0.044(3) 0.071(3) 0.105(5) -0.054(3) 0.000(3) 0.000(2)
C75 0.063(3) 0.036(2) 0.100(4) -0.011(2) 0.033(3) 0.0049(19)
C76 0.086(6) 0.089(6) 0.169(10) -0.082(6) -0.056(6) 0.035(5)
C77 0.097(6) 0.160(8) 0.124(7) -0.100(7) 0.060(5) -0.079(6)
C78 0.142(7) 0.051(3) 0.094(5) -0.011(3) -0.024(5) -0.022(4)
C79 0.052(3) 0.105(5) 0.119(6) -0.077(5) 0.026(3) -0.011(3)
C80 0.216(11) 0.092(6) 0.046(4) -0.008(3) -0.024(5) -0.077(6)
C101 0.135(13) 0.067(8) 0.110(11) 0.026(8) 0.030(10) 0.021(8)
C102 0.105(12) 0.050(7) 0.162(16) 0.004(9) -0.021(11) -0.009(7)
Cl1 0.170(8) 0.119(5) 0.143(7) -0.002(5) -0.054(5) -0.007(5)
Cl1B 0.102(4) 0.081(3) 0.138(6) -0.021(4) -0.051(4) 0.002(2)
Cl2 0.101(3) 0.045(2) 0.087(3) -0.0105(18) 0.030(3) -0.0092(18)
Cl2B 0.230(11) 0.127(6) 0.161(8) -0.012(5) -0.083(7) -0.045(6)
Cl3 0.149(6) 0.073(3) 0.120(3) -0.001(2) -0.001(3) 0.010(3)
Cl3B 0.158(9) 0.157(7) 0.395(19) 0.053(10) 0.133(11) 0.026(6)

loop_
_atom_type_symbol
_atom_type_description
_atom_type_scat_dispersion_real
_atom_type_scat_dispersion_imag
_atom_type_scat_source
C C 0.0033 0.0016 'International Tables Vol C Tables 4.2.6.8 and 6.1.1.4'
H H 0 0 'International Tables Vol C Tables 4.2.6.8 and 6.1.1.4'
Fe Fe 0.3463 0.8444 'International Tables Vol C Tables 4.2.6.8 and 6.1.1.4'
Cl Cl 0.1484 0.1585 'International Tables Vol C Tables 4.2.6.8 and 6.1.1.4'

loop_
_geom_angle_atom_site_label_1
_geom_angle_atom_site_label_2
_geom_angle_atom_site_label_3
_geom_angle
C74 Fe1 C75 40.7(2)
C74 Fe1 C71 67.79(18)
C75 Fe1 C71 40.74(18)
C74 Fe1 C73 39.8(2)
C75 Fe1 C73 67.8(2)
C71 Fe1 C73 67.2(2)
C74 Fe1 C72 67.0(2)
C75 Fe1 C72 67.7(2)
C71 Fe1 C72 39.90(19)
C73 Fe1 C72 39.7(2)
C74 Fe1 C5 121.1(2)
C75 Fe1 C5 108.67(18)
C71 Fe1 C5 127.37(18)
C73 Fe1 C5 154.94(19)
C72 Fe1 C5 164.15(18)
C74 Fe1 C2 162.6(2)
C75 Fe1 C2 155.4(2)
C71 Fe1 C2 120.87(15)
C73 Fe1 C2 126.3(2)
C72 Fe1 C2 109.04(16)
C5 Fe1 C2 67.39(13)
C74 Fe1 C3 125.92(19)
C75 Fe1 C3 163.06(18)
C71 Fe1 C3 154.72(16)
C73 Fe1 C3 108.40(19)
C72 Fe1 C3 120.71(17)
C5 Fe1 C3 67.32(14)
C2 Fe1 C3 40.12(13)
C74 Fe1 C1 155.8(2)
C75 Fe1 C1 121.1(2)
C71 Fe1 C1 109.25(16)
C73 Fe1 C1 163.2(2)
C72 Fe1 C1 127.21(16)
C5 Fe1 C1 40.20(13)
C2 Fe1 C1 40.00(14)
C3 Fe1 C1 67.31(13)
C74 Fe1 C4 108.82(17)
C75 Fe1 C4 126.70(17)
C71 Fe1 C4 164.26(18)
C73 Fe1 C4 120.79(18)
C72 Fe1 C4 154.51(18)
C5 Fe1 C4 40.00(14)
C2 Fe1 C4 67.00(13)
C3 Fe1 C4 39.75(14)
C1 Fe1 C4 67.11(13)
C76 Fe2 C79 66.1(3)
C76 Fe2 C80 39.8(4)
C79 Fe2 C80 40.5(3)
C76 Fe2 C77 37.4(4)
C79 Fe2 C77 64.8(3)
C80 Fe2 C77 65.0(3)
C76 Fe2 C78 64.7(3)
C79 Fe2 C78 38.5(3)
C80 Fe2 C78 66.0(3)
C77 Fe2 C78 38.8(3)
C76 Fe2 C31 110.4(2)
C79 Fe2 C31 154.5(3)
C80 Fe2 C31 120.1(3)
C77 Fe2 C31 128.9(3)
C78 Fe2 C31 165.2(3)
C76 Fe2 C32 119.7(3)
C79 Fe2 C32 164.8(3)
C80 Fe2 C32 152.7(4)
C77 Fe2 C32 110.4(2)
C78 Fe2 C32 128.7(3)
C31 Fe2 C32 39.86(14)
C76 Fe2 C42 151.9(5)
C79 Fe2 C42 128.2(3)
C80 Fe2 C42 166.3(4)
C77 Fe2 C42 120.8(3)
C78 Fe2 C42 109.8(2)
C31 Fe2 C42 67.38(14)
C32 Fe2 C42 40.15(13)
C76 Fe2 C41 130.2(4)
C79 Fe2 C41 121.3(2)
C80 Fe2 C41 110.1(2)
C77 Fe2 C41 165.5(4)
C78 Fe2 C41 153.8(3)
C31 Fe2 C41 40.09(13)
C32 Fe2 C41 67.13(13)
C42 Fe2 C41 67.36(14)
C76 Fe2 C51 167.4(5)
C79 Fe2 C51 110.61(18)
C80 Fe2 C51 129.7(4)
C77 Fe2 C51 153.8(4)
C78 Fe2 C51 121.0(3)
C31 Fe2 C51 66.92(13)
C32 Fe2 C51 66.77(13)
C42 Fe2 C51 39.79(15)
C41 Fe2 C51 39.87(14)
C2 C1 C5 107.8(3)
C2 C1 C6 124.1(3)
C5 C1 C6 124.3(3)
C2 C1 Fe1 70.0(2)
C5 C1 Fe1 69.6(2)
C6 C1 Fe1 143.1(2)
C1 C2 C3 108.0(3)
C1 C2 C7 123.3(3)
C3 C2 C7 124.8(3)
C1 C2 Fe1 70.0(2)
C3 C2 Fe1 70.0(2)
C7 C2 Fe1 143.1(2)
C4 C3 C2 107.9(3)
C4 C3 C8 124.1(3)
C2 C3 C8 124.1(3)
C4 C3 Fe1 70.2(2)
C2 C3 Fe1 69.9(2)
C8 C3 Fe1 143.2(3)
C3 C4 C5 108.5(3)
C3 C4 C9 124.2(3)
C5 C4 C9 124.3(3)
C3 C4 Fe1 70.0(2)
C5 C4 Fe1 69.6(2)
C9 C4 Fe1 141.9(3)
C4 C5 C1 107.8(3)
C4 C5 C10 123.9(3)
C1 C5 C10 124.2(3)
C4 C5 Fe1 70.4(2)
C1 C5 Fe1 70.2(2)
C10 C5 Fe1 143.1(3)
C1 C6 C20 105.9(3)
C1 C6 C11 107.4(3)
C20 C6 C11 100.4(3)
C1 C6 C61 114.6(3)
C20 C6 C61 112.7(3)
C11 C6 C61 114.5(3)
C2 C7 C62 114.7(3)
C2 C7 C13 105.3(3)
C62 C7 C13 113.5(3)
C2 C7 C12 107.4(3)
C62 C7 C12 114.4(3)
C13 C7 C12 100.2(3)
C3 C8 C63 116.1(3)
C3 C8 C14 105.5(3)
C63 C8 C14 113.1(3)
C3 C8 C15 106.9(3)
C63 C8 C15 113.5(3)
C14 C8 C15 100.2(3)
C4 C9 C64 114.4(3)
C4 C9 C16 106.0(3)
C64 C9 C16 114.9(4)
C4 C9 C17 106.2(3)
C64 C9 C17 113.7(3)
C16 C9 C17 100.3(3)
C5 C10 C65 115.3(3)
C5 C10 C19 105.6(3)
C65 C10 C19 113.6(3)
C5 C10 C18 106.6(3)
C65 C10 C18 113.8(3)
C19 C10 C18 100.4(3)
C12 C11 C21 124.2(3)
C12 C11 C6 124.3(3)
C21 C11 C6 108.7(3)
C11 C12 C22 124.2(3)
C11 C12 C7 124.5(3)
C22 C12 C7 108.6(3)
C14 C13 C23 120.7(3)
C14 C13 C7 124.0(3)
C23 C13 C7 110.9(3)
C13 C14 C24 118.6(3)
C13 C14 C8 125.0(3)
C24 C14 C8 109.6(3)
C16 C15 C25 119.2(4)
C16 C15 C8 123.8(4)
C25 C15 C8 109.9(3)
C15 C16 C26 119.3(4)
C15 C16 C9 124.4(3)
C26 C16 C9 110.0(3)
C18 C17 C27 118.9(4)
C18 C17 C9 124.1(4)
C27 C17 C9 109.8(4)
C17 C18 C28 119.5(4)
C17 C18 C10 124.6(4)
C28 C18 C10 109.5(3)
C20 C19 C29 118.1(4)
C20 C19 C10 125.0(3)
C29 C19 C10 110.1(3)
C19 C20 C30 120.7(3)
C19 C20 C6 123.7(3)
C30 C20 C6 111.1(3)
C31 C21 C30 105.1(3)
C31 C21 C11 108.0(3)
C30 C21 C11 100.8(3)
C31 C21 C66 114.3(3)
C30 C21 C66 113.4(3)
C11 C21 C66 114.0(3)
C32 C22 C23 106.1(3)
C32 C22 C67 114.4(3)
C23 C22 C67 113.0(3)
C32 C22 C12 107.5(3)
C23 C22 C12 100.6(3)
C67 C22 C12 114.2(3)
C33 C23 C13 120.9(3)
C33 C23 C22 123.6(3)
C13 C23 C22 111.0(3)
C34 C24 C14 120.3(3)
C34 C24 C25 120.7(3)
C14 C24 C25 108.8(3)
C35 C25 C15 122.0(4)
C35 C25 C24 119.1(4)
C15 C25 C24 108.6(3)
C36 C26 C16 121.3(4)
C36 C26 C27 119.9(4)
C16 C26 C27 108.4(4)
C37 C27 C17 122.0(4)
C37 C27 C26 119.5(4)
C17 C27 C26 108.9(3)
C38 C28 C18 121.7(4)
C38 C28 C29 119.1(4)
C18 C28 C29 108.4(3)
C39 C29 C19 121.3(3)
C39 C29 C28 120.4(4)
C19 C29 C28 108.6(3)
C40 C30 C20 120.7(3)
C40 C30 C21 124.3(3)
C20 C30 C21 110.2(3)
C32 C31 C41 108.0(3)
C32 C31 C21 123.3(3)
C41 C31 C21 124.9(3)
C32 C31 Fe2 70.1(2)
C41 C31 Fe2 70.0(2)
C21 C31 Fe2 143.0(3)
C31 C32 C42 108.3(3)
C31 C32 C22 124.0(3)
C42 C32 C22 124.3(3)
C31 C32 Fe2 70.0(2)
C42 C32 Fe2 69.9(2)
C22 C32 Fe2 142.4(3)
C23 C33 C34 118.2(3)
C23 C33 C43 125.1(3)
C34 C33 C43 110.1(3)
C24 C34 C33 121.2(3)
C24 C34 C44 120.4(4)
C33 C34 C44 108.6(3)
C25 C35 C36 119.1(4)
C25 C35 C45 120.0(4)
C36 C35 C45 108.2(4)
C26 C36 C35 118.8(4)
C26 C36 C46 120.2(4)
C35 C36 C46 107.9(4)
C27 C37 C38 118.7(4)
C27 C37 C47 120.6(4)
C38 C37 C47 108.0(4)
C28 C38 C37 119.0(4)
C28 C38 C48 120.2(4)
C37 C38 C48 108.4(4)
C29 C39 C40 119.9(3)
C29 C39 C49 120.3(4)
C40 C39 C49 109.2(4)
C30 C40 C39 119.1(4)
C30 C40 C50 125.2(3)
C39 C40 C50 109.6(3)
C51 C41 C31 107.5(3)
C51 C41 C50 124.0(3)
C31 C41 C50 124.3(3)
C51 C41 Fe2 70.2(2)
C31 C41 Fe2 69.9(2)
C50 C41 Fe2 143.5(3)
C51 C42 C32 107.3(3)
C51 C42 C43 124.4(3)
C32 C42 C43 124.2(3)
C51 C42 Fe2 70.3(2)
C32 C42 Fe2 69.9(2)
C43 C42 Fe2 143.1(3)
C42 C43 C33 105.6(3)
C42 C43 C68 115.3(4)
C33 C43 C68 113.7(3)
C42 C43 C52 106.6(3)
C33 C43 C52 100.5(3)
C68 C43 C52 113.8(3)
C45 C44 C52 121.5(4)
C45 C44 C34 118.8(4)
C52 C44 C34 108.9(3)
C44 C45 C53 119.0(4)
C44 C45 C35 121.0(4)
C53 C45 C35 107.9(4)
C47 C46 C53 120.0(4)
C47 C46 C36 119.8(4)
C53 C46 C36 108.0(4)
C46 C47 C37 120.1(4)
C46 C47 C54 119.9(4)
C37 C47 C54 107.6(4)
C49 C48 C54 118.6(4)
C49 C48 C38 120.5(4)
C54 C48 C38 108.1(4)
C48 C49 C55 121.9(4)
C48 C49 C39 119.5(4)
C55 C49 C39 108.4(3)
C41 C50 C70 115.5(3)
C41 C50 C40 105.1(3)
C70 C50 C40 114.2(3)
C41 C50 C55 106.5(3)
C70 C50 C55 113.7(3)
C40 C50 C55 100.3(3)
C42 C51 C41 108.8(3)
C42 C51 C56 124.0(3)
C41 C51 C56 124.2(3)
C42 C51 Fe2 69.9(2)
C41 C51 Fe2 69.9(2)
C56 C51 Fe2 141.9(3)
C57 C52 C44 120.1(4)
C57 C52 C43 124.1(4)
C44 C52 C43 108.9(3)
C58 C53 C45 118.8(4)
C58 C53 C46 120.4(4)
C45 C53 C46 107.9(4)
C59 C54 C48 119.6(4)
C59 C54 C47 119.6(4)
C48 C54 C47 107.8(4)
C60 C55 C49 119.5(4)
C60 C55 C50 124.6(4)
C49 C55 C50 109.3(3)
C51 C56 C69 115.1(3)
C51 C56 C60 106.1(3)
C69 C56 C60 114.2(3)
C51 C56 C57 106.0(3)
C69 C56 C57 114.1(3)
C60 C56 C57 99.8(3)
C52 C57 C58 119.0(4)
C52 C57 C56 124.2(4)
C58 C57 C56 109.9(3)
C53 C58 C57 121.3(4)
C53 C58 C59 119.7(4)
C57 C58 C59 109.2(3)
C54 C59 C58 120.4(4)
C54 C59 C60 121.1(4)
C58 C59 C60 108.5(4)
C55 C60 C59 119.1(4)
C55 C60 C56 123.9(4)
C59 C60 C56 110.0(4)
C72 C71 C75 107.8(4)
C72 C71 Fe1 70.2(3)
C75 C71 Fe1 69.4(2)
C73 C72 C71 108.8(5)
C73 C72 Fe1 70.1(3)
C71 C72 Fe1 69.9(3)
C72 C73 C74 108.4(5)
C72 C73 Fe1 70.3(3)
C74 C73 Fe1 69.8(3)
C73 C74 C75 108.4(4)
C73 C74 Fe1 70.4(3)
C75 C74 Fe1 69.7(3)
C74 C75 C71 106.7(5)
C74 C75 Fe1 69.7(3)
C71 C75 Fe1 69.8(2)
C77 C76 C80 109.1(7)
C77 C76 Fe2 71.7(4)
C80 C76 Fe2 70.4(4)
C76 C77 C78 110.1(8)
C76 C77 Fe2 70.9(5)
C78 C77 Fe2 70.8(4)
C79 C78 C77 107.9(8)
C79 C78 Fe2 70.4(4)
C77 C78 Fe2 70.4(4)
C78 C79 C80 107.8(6)
C78 C79 Fe2 71.2(4)
C80 C79 Fe2 69.9(3)
C76 C80 C79 105.1(7)
C76 C80 Fe2 69.8(4)
C79 C80 Fe2 69.6(4)
C102 C101 Cl2 76.4(12)
C102 C101 Cl2B 67.3(11)
Cl2 C101 Cl2B 9.9(5)
C102 C101 Cl1B 78.7(11)
Cl2 C101 Cl1B 108.1(8)
Cl2B C101 Cl1B 108.9(8)
C102 C101 Cl3 67.2(11)
Cl2 C101 Cl3 119.0(10)
Cl2B C101 Cl3 110.4(10)
Cl1B C101 Cl3 110.4(10)
C102 C101 Cl3B 55.1(10)
Cl2 C101 Cl3B 97.5(9)
Cl2B C101 Cl3B 88.8(9)
Cl1B C101 Cl3B 119.4(10)
Cl3 C101 Cl3B 21.6(5)
C102 C101 Cl1 55.9(10)
Cl2 C101 Cl1 107.5(8)
Cl2B C101 Cl1 103.9(8)
Cl1B C101 Cl1 24.8(4)
Cl3 C101 Cl1 90.7(9)
Cl3B C101 Cl1 95.6(9)
C101 C102 Cl3B 85.8(12)
C101 C102 Cl1 85.1(14)
Cl3B C102 Cl1 127.2(11)
C101 C102 Cl2B 70.7(13)
Cl3B C102 Cl2B 103.0(9)
Cl1 C102 Cl2B 122.3(12)
C101 C102 Cl3 73.0(11)
Cl3B C102 Cl3 23.9(6)
Cl1 C102 Cl3 105.1(9)
Cl2B C102 Cl3 115.6(9)
C101 C102 Cl2 63.8(12)
Cl3B C102 Cl2 105.4(8)
Cl1 C102 Cl2 116.3(12)
Cl2B C102 Cl2 7.9(6)
Cl3 C102 Cl2 115.0(9)
C101 C102 Cl1B 62.7(12)
Cl3B C102 Cl1B 129.1(11)
Cl1 C102 Cl1B 24.5(6)
Cl2B C102 Cl1B 102.6(11)
Cl3 C102 Cl1B 105.3(9)
Cl2 C102 Cl1B 95.5(10)
Cl1B Cl1 C102 100.2(16)
Cl1B Cl1 C101 64.4(13)
C102 Cl1 C101 39.0(8)
Cl1 Cl1B C101 90.9(14)
Cl1 Cl1B C102 55.4(12)
C101 Cl1B C102 38.5(7)
C101 Cl2 C102 39.8(7)
C102 Cl2B C101 42.0(8)
Cl3B Cl3 C102 64.8(15)
Cl3B Cl3 C101 88.0(17)
C102 Cl3 C101 39.9(7)
Cl3 Cl3B C102 91.3(17)
Cl3 Cl3B C101 70.4(17)
C102 Cl3B C101 39.1(8)

loop_
_geom_bond_atom_site_label_1
_geom_bond_atom_site_label_2
_geom_bond_distance
Fe1 C74 2.047(5)
Fe1 C75 2.047(4)
Fe1 C71 2.053(4)
Fe1 C73 2.054(5)
Fe1 C72 2.058(4)
Fe1 C5 2.076(4)
Fe1 C2 2.083(3)
Fe1 C3 2.084(4)
Fe1 C1 2.084(3)
Fe1 C4 2.087(4)
Fe2 C76 2.021(7)
Fe2 C79 2.024(5)
Fe2 C80 2.028(6)
Fe2 C77 2.030(6)
Fe2 C78 2.033(6)
Fe2 C31 2.084(4)
Fe2 C32 2.085(4)
Fe2 C42 2.085(4)
Fe2 C41 2.087(4)
Fe2 C51 2.090(4)
C1 C2 1.425(5)
C1 C5 1.430(5)
C1 C6 1.502(5)
C2 C3 1.429(5)
C2 C7 1.501(5)
C3 C4 1.418(5)
C3 C8 1.500(5)
C4 C5 1.424(5)
C4 C9 1.516(5)
C5 C10 1.506(5)
C6 C20 1.530(5)
C6 C11 1.545(5)
C6 C61 1.549(5)
C7 C62 1.527(5)
C7 C13 1.535(5)
C7 C12 1.550(5)
C8 C63 1.543(5)
C8 C14 1.543(6)
C8 C15 1.544(5)
C9 C64 1.534(5)
C9 C16 1.539(6)
C9 C17 1.542(6)
C10 C65 1.537(5)
C10 C19 1.537(5)
C10 C18 1.541(5)
C11 C12 1.344(5)
C11 C21 1.540(5)
C12 C22 1.550(5)
C13 C14 1.383(5)
C13 C23 1.423(5)
C14 C24 1.430(5)
C15 C16 1.382(6)
C15 C25 1.426(6)
C16 C26 1.439(5)
C17 C18 1.378(6)
C17 C27 1.436(6)
C18 C28 1.431(6)
C19 C20 1.391(5)
C19 C29 1.421(5)
C20 C30 1.424(5)
C21 C31 1.500(5)
C21 C30 1.537(5)
C21 C66 1.542(5)
C22 C32 1.495(5)
C22 C23 1.526(5)
C22 C67 1.545(5)
C23 C33 1.392(5)
C24 C34 1.389(6)
C24 C25 1.454(6)
C25 C35 1.392(5)
C26 C36 1.401(6)
C26 C27 1.446(6)
C27 C37 1.397(6)
C28 C38 1.397(6)
C28 C29 1.462(5)
C29 C39 1.392(6)
C30 C40 1.380(5)
C31 C32 1.421(5)
C31 C41 1.430(5)
C32 C42 1.431(5)
C33 C34 1.417(6)
C33 C43 1.532(5)
C34 C44 1.457(5)
C35 C36 1.430(6)
C35 C45 1.456(6)
C36 C46 1.453(6)
C37 C38 1.429(6)
C37 C47 1.448(6)
C38 C48 1.456(6)
C39 C40 1.424(5)
C39 C49 1.452(6)
C40 C50 1.541(6)
C41 C51 1.424(5)
C41 C50 1.501(5)
C42 C51 1.421(5)
C42 C43 1.503(5)
C43 C68 1.538(5)
C43 C52 1.552(5)
C44 C45 1.389(6)
C44 C52 1.425(6)
C45 C53 1.438(6)
C46 C47 1.384(6)
C46 C53 1.446(6)
C47 C54 1.464(6)
C48 C49 1.391(6)
C48 C54 1.427(6)
C49 C55 1.434(6)
C50 C70 1.539(5)
C50 C55 1.550(5)
C51 C56 1.518(5)
C52 C57 1.375(6)
C53 C58 1.400(6)
C54 C59 1.394(6)
C55 C60 1.372(6)
C56 C69 1.521(6)
C56 C60 1.547(6)
C56 C57 1.551(6)
C57 C58 1.435(6)
C58 C59 1.439(6)
C59 C60 1.444(5)
C71 C72 1.403(7)
C71 C75 1.427(6)
C72 C73 1.395(7)
C73 C74 1.397(8)
C74 C75 1.424(8)
C76 C77 1.297(12)
C76 C80 1.379(13)
C77 C78 1.349(11)
C78 C79 1.336(10)
C79 C80 1.401(11)
C101 C102 1.23(2)
C101 Cl2 1.721(19)
C101 Cl2B 1.73(2)
C101 Cl1B 1.754(17)
C101 Cl3 1.832(19)
C101 Cl3B 1.94(2)
C101 Cl1 1.945(19)
C102 Cl3B 1.598(17)
C102 Cl1 1.617(17)
C102 Cl2B 1.69(2)
C102 Cl3 1.766(16)
C102 Cl2 1.864(18)
C102 Cl1B 1.935(19)
Cl1 Cl1B 0.815(13)
Cl3 Cl3B 0.716(15)
